data_9002669
loop_
_publ_author_name
'Fjellvag, H.'
'Hauback, B. C.'
'Vogt, T.'
'Stolen, S.'

_publ_section_title
;
 Monoclinic nearly stoichiometric wustite at low temperatures
 Sample: BNL, T = 10 K
;
_journal_name_full 'American Mineralogist'
_journal_page_first 347
_journal_page_last 349
_journal_volume 87
_journal_year 2002
_chemical_formula_structural FeO
_chemical_formula_sum 'Fe0.99 O'
_chemical_name_mineral Wuestite
_space_group_IT_number 12
_symmetry_space_group_name_Hall '-C 2y'
_symmetry_space_group_name_H-M 'C 1 2/m 1'
_cell_angle_alpha 90
_cell_angle_beta 124.649
_cell_angle_gamma 90
_cell_length_a 5.2615
_cell_length_b 3.0334
_cell_length_c 3.0602
_cell_formula_units_Z 2
_cell_volume 40.179
_database_code_amcsd 0002758
_diffrn_ambient_temperature 10
_exptl_crystal_density_diffrn 5.892
_cod_original_formula_sum 'Fe.99 O'
_cod_database_code 9002669

loop_
_space_group_symop_operation_xyz
x,y,z
1/2+x,1/2+y,z
x,-y,z
1/2+x,1/2-y,z
-x,y,-z
1/2-x,1/2+y,-z
-x,-y,-z
1/2-x,1/2-y,-z

loop_
_atom_site_label
_atom_site_fract_x
_atom_site_fract_y
_atom_site_fract_z
_atom_site_occupancy
Fe 0.00000 0.00000 0.00000 0.99000
O 0.00000 0.50000 0.50000 1.00000

loop_
_cod_related_entry_id
_cod_related_entry_database
_cod_related_entry_code
1 ChemSpider 396260
2 AMCSD 0002758
